data_7200795
loop_
_publ_author_name
'Yang, Songjie'
'Brooks, Andrew C.'
'Martin, Lee'
'Day, Peter'
'Li, Hongchao'
'Horton, Peter'
'Male, Louise'
'Wallis, John D.'

_publ_section_title
;
 Novel enantiopure bis(pyrrolo)tetrathiafulvalene donors exhibiting
 chiral crystal packing arrangements
;
_journal_issue 6
_journal_name_full CrystEngComm
_journal_page_first 993
_journal_paper_doi 10.1039/b822009n
_journal_volume 11
_journal_year 2009
_chemical_absolute_configuration syn
_chemical_formula_sum 'C26 H22 N2 S4'
_chemical_formula_weight 490.70
_chemical_name_systematic
;
Bis(S-N-(1-phenylethyl)pyrrolo)tetrathiafulvalene
;
_space_group_IT_number 96
_symmetry_cell_setting tetragonal
_symmetry_space_group_name_Hall 'P 4nw 2abw'
_symmetry_space_group_name_H-M 'P 43 21 2'
_atom_sites_solution_hydrogens geom
_atom_sites_solution_primary direct
_atom_sites_solution_secondary difmap
_audit_creation_method SHELXL-97
_cell_angle_alpha 90.00
_cell_angle_beta 90.00
_cell_angle_gamma 90.00
_cell_formula_units_Z 4
_cell_length_a 7.4847(4)
_cell_length_b 7.4847(4)
_cell_length_c 42.565(3)
_cell_measurement_reflns_used 16426
_cell_measurement_temperature 120(2)
_cell_measurement_theta_max 27.48
_cell_measurement_theta_min 2.91
_cell_volume 2384.5(2)
_computing_cell_refinement 'DENZO (Otwinowski & Minor, 1997) & COLLECT (Hooft, R.W.W., 1998)'
_computing_data_collection 'COLLECT (Hooft, R.W.W., 1998)'
_computing_data_reduction 'DENZO (Otwinowski & Minor, 1997) & COLLECT (Hooft, R.W.W., 1998)'
_computing_structure_refinement 'SHELXL-97 (Sheldrick, 1997)'
_computing_structure_solution 'SHELXS-97 (Sheldrick, 1990)'
_diffrn_ambient_temperature 120(2)
_diffrn_detector_area_resol_mean 9.091
_diffrn_measured_fraction_theta_full 0.987
_diffrn_measured_fraction_theta_max 0.987
_diffrn_measurement_device_type
;
Bruker-Nonius Roper CCD camera on \k-goniostat
;
_diffrn_measurement_method '\f & \w scans'
_diffrn_radiation_monochromator graphite
_diffrn_radiation_source 'Bruker-Nonius FR591 rotating anode'
_diffrn_radiation_type MoK\a
_diffrn_radiation_wavelength 0.71073
_diffrn_reflns_av_R_equivalents 0.0966
_diffrn_reflns_av_sigmaI/netI 0.1141
_diffrn_reflns_limit_h_max 7
_diffrn_reflns_limit_h_min -8
_diffrn_reflns_limit_k_max 9
_diffrn_reflns_limit_k_min -9
_diffrn_reflns_limit_l_max 55
_diffrn_reflns_limit_l_min -45
_diffrn_reflns_number 12539
_diffrn_reflns_theta_full 27.57
_diffrn_reflns_theta_max 27.57
_diffrn_reflns_theta_min 3.08
_exptl_absorpt_coefficient_mu 0.416
_exptl_absorpt_correction_T_max 0.99
_exptl_absorpt_correction_T_min 0.96
_exptl_absorpt_correction_type multi-scan
_exptl_absorpt_process_details 'SADABS 2007/2 (Sheldrick, G.M., 2007)'
_exptl_crystal_colour yellow
_exptl_crystal_density_diffrn 1.367
_exptl_crystal_density_method 'not measured'
_exptl_crystal_description plate
_exptl_crystal_F_000 1024
_exptl_crystal_size_max 0.08
_exptl_crystal_size_mid 0.06
_exptl_crystal_size_min 0.03
_refine_diff_density_max 0.438
_refine_diff_density_min -0.347
_refine_diff_density_rms 0.089
_refine_ls_abs_structure_details 'Flack H D (1983), Acta Cryst. A39, 876-881'
_refine_ls_abs_structure_Flack 0.0(3)
_refine_ls_extinction_method none
_refine_ls_goodness_of_fit_ref 1.149
_refine_ls_hydrogen_treatment constr
_refine_ls_matrix_type full
_refine_ls_number_parameters 146
_refine_ls_number_reflns 2670
_refine_ls_number_restraints 0
_refine_ls_restrained_S_all 1.149
_refine_ls_R_factor_all 0.1479
_refine_ls_R_factor_gt 0.0893
_refine_ls_shift/su_max 0.000
_refine_ls_shift/su_mean 0.000
_refine_ls_structure_factor_coef Fsqd
_refine_ls_weighting_details 'calc w=1/[\s^2^(Fo^2^)+(0.0000P)^2^+6.5855P] where P=(Fo^2^+2Fc^2^)/3'
_refine_ls_weighting_scheme calc
_refine_ls_wR_factor_gt 0.1303
_refine_ls_wR_factor_ref 0.1486
_reflns_number_gt 1765
_reflns_number_total 2670
_reflns_threshold_expression >2sigma(I)
_cod_data_source_file b822009n.txt
_cod_data_source_block f:\pyrrol~1\tetrag\tetragl
_cod_original_cell_volume 2384.5(3)
_cod_original_sg_symbol_H-M P43212
_cod_database_code 7200795

loop_
_symmetry_equiv_pos_as_xyz
'x, y, z'
'-y+1/2, x+1/2, z+3/4'
'-x, -y, z+1/2'
'y+1/2, -x+1/2, z+1/4'
'x+1/2, -y+1/2, -z+1/4'
'-x+1/2, y+1/2, -z+3/4'
'y, x, -z'
'-y, -x, -z+1/2'

loop_
_atom_site_label
_atom_site_type_symbol
_atom_site_fract_x
_atom_site_fract_y
_atom_site_fract_z
_atom_site_U_iso_or_equiv
_atom_site_adp_type
_atom_site_occupancy
_atom_site_symmetry_multiplicity
_atom_site_calc_flag
_atom_site_refinement_flags
_atom_site_disorder_assembly
_atom_site_disorder_group
S2 S 0.8538(2) 0.1437(2) 0.01231(3) 0.0272(3) Uani 1 1 d . . .
S1 S 1.1440(2) 0.4232(2) 0.01324(3) 0.0288(3) Uani 1 1 d . . .
C1 C 1.0811(7) 0.1985(7) 0.00556(11) 0.0250(12) Uani 1 1 d . . .
N1 N 0.7087(6) 0.5806(6) 0.05758(9) 0.0260(10) Uani 1 1 d . . .
C4 C 0.8808(8) 0.6198(8) 0.04843(12) 0.0270(13) Uani 1 1 d . . .
H4 H 0.9447 0.7266 0.0528 0.032 Uiso 1 1 calc R . .
C3 C 0.8046(7) 0.3470(8) 0.03101(11) 0.0219(12) Uani 1 1 d . . .
C5 C 0.6607(8) 0.4162(7) 0.04655(12) 0.0266(13) Uani 1 1 d . . .
H5 H 0.5478 0.3601 0.0492 0.032 Uiso 1 1 calc R . .
C2 C 0.9418(8) 0.4765(7) 0.03196(13) 0.0248(13) Uani 1 1 d . . .
C6 C 0.5949(8) 0.7071(8) 0.07579(11) 0.0287(13) Uani 1 1 d . . .
H6 H 0.6761 0.7882 0.0878 0.034 Uiso 1 1 calc R . .
C8 C 0.4863(9) 0.6003(8) 0.09945(13) 0.0320(15) Uani 1 1 d . . .
C9 C 0.3102(9) 0.5534(8) 0.09400(15) 0.0417(18) Uani 1 1 d . . .
H9 H 0.2515 0.5918 0.0754 0.050 Uiso 1 1 calc R . .
C13 C 0.5678(11) 0.5460(9) 0.12705(15) 0.0497(19) Uani 1 1 d . . .
H13 H 0.6883 0.5788 0.1310 0.060 Uiso 1 1 calc R . .
C11 C 0.3029(17) 0.3948(10) 0.1431(2) 0.084(4) Uani 1 1 d . . .
H11 H 0.2403 0.3226 0.1577 0.101 Uiso 1 1 calc R . .
C12 C 0.4763(15) 0.4447(12) 0.14887(17) 0.074(3) Uani 1 1 d . . .
H12 H 0.5331 0.4096 0.1679 0.089 Uiso 1 1 calc R . .
C10 C 0.2203(11) 0.4502(10) 0.1158(2) 0.070(3) Uani 1 1 d . . .
H10 H 0.0998 0.4169 0.1120 0.084 Uiso 1 1 calc R . .
C7 C 0.4867(9) 0.8206(9) 0.05367(13) 0.0467(18) Uani 1 1 d . . .
H7A H 0.5672 0.8905 0.0403 0.070 Uiso 1 1 calc R . .
H7B H 0.4104 0.9015 0.0658 0.070 Uiso 1 1 calc R . .
H7C H 0.4120 0.7435 0.0405 0.070 Uiso 1 1 calc R . .

loop_
_atom_site_aniso_label
_atom_site_aniso_U_11
_atom_site_aniso_U_22
_atom_site_aniso_U_33
_atom_site_aniso_U_23
_atom_site_aniso_U_13
_atom_site_aniso_U_12
S2 0.0224(8) 0.0239(8) 0.0354(6) -0.0059(7) 0.0038(7) -0.0027(6)
S1 0.0228(8) 0.0232(8) 0.0405(7) -0.0064(8) 0.0048(8) -0.0029(7)
C1 0.027(3) 0.025(3) 0.023(3) -0.001(2) -0.003(2) -0.001(2)
N1 0.024(3) 0.021(3) 0.032(2) -0.007(2) 0.004(2) 0.000(2)
C4 0.028(4) 0.021(3) 0.033(3) 0.002(3) -0.005(3) -0.007(3)
C3 0.022(3) 0.021(3) 0.023(3) -0.005(3) -0.001(2) 0.001(3)
C5 0.022(3) 0.023(3) 0.034(3) -0.003(2) -0.003(3) 0.004(3)
C2 0.023(3) 0.017(3) 0.034(3) -0.002(3) 0.001(3) -0.006(3)
C6 0.032(4) 0.025(3) 0.029(3) 0.001(3) 0.010(3) 0.002(3)
C8 0.046(4) 0.024(4) 0.026(3) -0.006(3) 0.010(3) 0.002(3)
C9 0.050(5) 0.034(4) 0.042(3) -0.010(3) 0.012(3) -0.012(3)
C13 0.071(5) 0.043(5) 0.035(3) -0.011(4) 0.001(4) 0.022(4)
C11 0.165(11) 0.017(5) 0.070(6) 0.004(4) 0.074(7) 0.009(5)
C12 0.138(10) 0.060(6) 0.025(4) 0.012(4) 0.022(5) 0.041(6)
C10 0.085(7) 0.034(5) 0.090(6) -0.023(5) 0.051(5) -0.017(4)
C7 0.049(5) 0.046(5) 0.045(3) 0.019(3) 0.018(3) 0.019(3)

loop_
_atom_type_symbol
_atom_type_description
_atom_type_scat_dispersion_real
_atom_type_scat_dispersion_imag
_atom_type_scat_source
C C 0.0033 0.0016 'International Tables Vol C Tables 4.2.6.8 and 6.1.1.4'
H H 0.0000 0.0000 'International Tables Vol C Tables 4.2.6.8 and 6.1.1.4'
N N 0.0061 0.0033 'International Tables Vol C Tables 4.2.6.8 and 6.1.1.4'
S S 0.1246 0.1234 'International Tables Vol C Tables 4.2.6.8 and 6.1.1.4'

loop_
_geom_angle_atom_site_label_1
_geom_angle_atom_site_label_2
_geom_angle_atom_site_label_3
_geom_angle
_geom_angle_site_symmetry_1
_geom_angle_site_symmetry_3
_geom_angle_publ_flag
C3 S2 C1 94.3(3) . . ?
C2 S1 C1 94.0(3) . . ?
C1 C1 S2 122.61(18) 7_645 . ?
C1 C1 S1 121.06(18) 7_645 . ?
S2 C1 S1 116.3(3) . . ?
C5 N1 C4 109.9(4) . . ?
C5 N1 C6 126.9(5) . . ?
C4 N1 C6 123.1(5) . . ?
C2 C4 N1 107.0(5) . . ?
C5 C3 C2 107.4(5) . . ?
C5 C3 S2 135.5(5) . . ?
C2 C3 S2 117.1(4) . . ?
N1 C5 C3 107.5(5) . . ?
C4 C2 C3 108.2(5) . . ?
C4 C2 S1 134.6(4) . . ?
C3 C2 S1 117.2(4) . . ?
N1 C6 C7 109.9(4) . . ?
N1 C6 C8 108.4(5) . . ?
C7 C6 C8 115.0(5) . . ?
C9 C8 C13 119.2(6) . . ?
C9 C8 C6 122.1(6) . . ?
C13 C8 C6 118.7(6) . . ?
C10 C9 C8 119.5(7) . . ?
C12 C13 C8 120.9(8) . . ?
C12 C11 C10 119.6(8) . . ?
C11 C12 C13 119.8(8) . . ?
C11 C10 C9 121.0(8) . . ?

loop_
_geom_bond_atom_site_label_1
_geom_bond_atom_site_label_2
_geom_bond_distance
_geom_bond_site_symmetry_2
_geom_bond_publ_flag
S2 C3 1.756(5) . ?
S2 C1 1.773(6) . ?
S1 C2 1.756(6) . ?
S1 C1 1.777(6) . ?
C1 C1 1.329(10) 7_645 ?
N1 C5 1.365(7) . ?
N1 C4 1.377(7) . ?
N1 C6 1.491(6) . ?
C4 C2 1.360(8) . ?
C3 C5 1.366(7) . ?
C3 C2 1.413(7) . ?
C6 C7 1.504(7) . ?
C6 C8 1.521(8) . ?
C8 C9 1.383(9) . ?
C8 C13 1.385(9) . ?
C9 C10 1.383(9) . ?
C13 C12 1.381(10) . ?
C11 C12 1.373(13) . ?
C11 C10 1.378(12) . ?
